data_7101957
loop_
_publ_author_name
'Liu, Tian-Yu'
'Cui, Hai-Lei'
'Chai, Qian'
'Long, Jun'
'Li, Bang-Jing'
'Wu, Yong'
'Ding, Li-Sheng'
'Chen, Ying-Chun'

_publ_section_title
;
 Organocatalytic asymmetric Friedel-Crafts alkylation/cascade reactions
 of naphthols and nitroolefins.
;
_journal_issue 22
_journal_name_full 'Chemical communications (Cambridge, England)'
_journal_page_first 2228
_journal_page_last 2230
_journal_paper_doi 10.1039/b704925k
_journal_year 2007
_chemical_formula_sum 'C23 H19 N O5 S2'
_chemical_formula_weight 453.51
_chemical_name_systematic
;
?
;
_space_group_IT_number 4
_symmetry_cell_setting monoclinic
_symmetry_space_group_name_Hall 'P 2yb'
_symmetry_space_group_name_H-M 'P 1 21 1'
_atom_sites_solution_hydrogens geom
_atom_sites_solution_primary direct
_atom_sites_solution_secondary difmap
_audit_creation_method SHELXL-97
_cell_angle_alpha 90.00
_cell_angle_beta 101.95(2)
_cell_angle_gamma 90.00
_cell_formula_units_Z 4
_cell_length_a 10.090(2)
_cell_length_b 10.883(2)
_cell_length_c 20.027(4)
_cell_measurement_reflns_used 33
_cell_measurement_temperature 290(2)
_cell_measurement_theta_max 13.81
_cell_measurement_theta_min 4.63
_cell_volume 2151.5(7)
_computing_cell_refinement 'Siemens XSCANS'
_computing_data_collection 'Siemens XSCANS'
_computing_data_reduction 'Siemens SHELXTL'
_computing_molecular_graphics 'Siemens SHELXTL'
_computing_publication_material 'Siemens SHELXTL'
_computing_structure_refinement 'SHELXL-97 (Sheldrick, 1997)'
_computing_structure_solution 'SHELXS-97 (Sheldrick, 1990)'
_diffrn_ambient_temperature 290(2)
_diffrn_measured_fraction_theta_full 1.000
_diffrn_measured_fraction_theta_max 1.000
_diffrn_measurement_device_type 'Siemens P4'
_diffrn_measurement_method '\w scans'
_diffrn_radiation_monochromator graphite
_diffrn_radiation_source 'normal-focus sealed tube'
_diffrn_radiation_type MoK\a
_diffrn_radiation_wavelength 0.71073
_diffrn_reflns_av_R_equivalents 0.0192
_diffrn_reflns_av_sigmaI/netI 0.0768
_diffrn_reflns_limit_h_max 12
_diffrn_reflns_limit_h_min -12
_diffrn_reflns_limit_k_max 13
_diffrn_reflns_limit_k_min -13
_diffrn_reflns_limit_l_max 24
_diffrn_reflns_limit_l_min -24
_diffrn_reflns_number 9211
_diffrn_reflns_theta_full 25.50
_diffrn_reflns_theta_max 25.50
_diffrn_reflns_theta_min 1.04
_diffrn_standards_decay_% 2.94
_diffrn_standards_interval_count 97
_diffrn_standards_number 3
_exptl_absorpt_coefficient_mu 0.283
_exptl_absorpt_correction_T_max 0.9837
_exptl_absorpt_correction_T_min 0.9296
_exptl_absorpt_correction_type empirical
_exptl_crystal_density_diffrn 1.400
_exptl_crystal_density_method 'not measured'
_exptl_crystal_F_000 944
_exptl_crystal_size_max 0.48
_exptl_crystal_size_mid 0.40
_exptl_crystal_size_min 0.26
_refine_diff_density_max 0.230
_refine_diff_density_min -0.346
_refine_diff_density_rms 0.037
_refine_ls_abs_structure_details 'Flack H D (1983), Acta Cryst. A39, 876-881'
_refine_ls_abs_structure_Flack -0.02(6)
_refine_ls_extinction_coef 0.0058(4)
_refine_ls_extinction_expression Fc^*^=kFc[1+0.001xFc^2^\l^3^/sin(2\q)]^-1/4^
_refine_ls_extinction_method SHELXL
_refine_ls_goodness_of_fit_ref 0.886
_refine_ls_hydrogen_treatment constr
_refine_ls_matrix_type full
_refine_ls_number_parameters 562
_refine_ls_number_reflns 7999
_refine_ls_number_restraints 1
_refine_ls_restrained_S_all 0.885
_refine_ls_R_factor_all 0.0856
_refine_ls_R_factor_gt 0.0439
_refine_ls_shift/su_max 0.001
_refine_ls_shift/su_mean 0.000
_refine_ls_structure_factor_coef Fsqd
_refine_ls_weighting_details 'calc w=1/[\s^2^(Fo^2^)+(0.0340P)^2^+0.0000P] where P=(Fo^2^+2Fc^2^)/3'
_refine_ls_weighting_scheme calc
_refine_ls_wR_factor_gt 0.0786
_refine_ls_wR_factor_ref 0.0868
_reflns_number_gt 4603
_reflns_number_total 7999
_reflns_threshold_expression >2sigma(I)
_cod_data_source_file b704925k.txt
_cod_data_source_block 4ahtosylate
_cod_depositor_comments
;
The following automatic conversions were performed:
'_symmetry_cell_setting' value 'Monoclinic' changed to 'monoclinic'
according to '/home/saulius/struct/CIF-dictionaries/cif_core.dic'
dictionary named 'cif_core.dic' version 2.4.1 from 2010-06-29.

Automatic conversion script
Id: cif_fix_enum 1527 2010-12-29 10:47:43Z saulius 
;
_cod_original_sg_symbol_H-M P2(1)
_cod_database_code 7101957

loop_
_symmetry_equiv_pos_as_xyz
'x, y, z'
'-x, y+1/2, -z'

loop_
_atom_site_label
_atom_site_type_symbol
_atom_site_fract_x
_atom_site_fract_y
_atom_site_fract_z
_atom_site_U_iso_or_equiv
_atom_site_adp_type
_atom_site_occupancy
_atom_site_symmetry_multiplicity
_atom_site_calc_flag
_atom_site_refinement_flags
S1 S 0.44553(10) 0.34966(10) 0.93968(5) 0.0527(3) Uani 1 1 d .
S2 S 0.55325(14) 0.28877(12) 0.71463(7) 0.0876(4) Uani 1 1 d .
O1 O 0.4316(2) 0.3389(2) 0.85880(11) 0.0482(6) Uani 1 1 d .
O2 O 0.5800(2) 0.3062(2) 0.96498(13) 0.0656(8) Uani 1 1 d .
O3 O 0.4067(3) 0.4701(2) 0.95602(13) 0.0638(8) Uani 1 1 d .
O4 O 0.7423(3) 0.6899(3) 0.82499(18) 0.1020(13) Uani 1 1 d .
O5 O 0.8502(3) 0.5227(4) 0.84654(16) 0.0938(11) Uani 1 1 d .
N1 N 0.7467(4) 0.5822(4) 0.83817(18) 0.0626(10) Uani 1 1 d .
C1 C 0.2296(4) 0.2770(4) 0.99106(19) 0.0577(11) Uani 1 1 d .
H1 H 0.2234 0.3582 1.0047 0.069 Uiso 1 1 calc R
C2 C 0.1380(4) 0.1899(4) 1.0040(2) 0.0649(12) Uani 1 1 d .
H2 H 0.0710 0.2130 1.0271 0.078 Uiso 1 1 calc R
C3 C 0.1443(4) 0.0711(4) 0.98355(18) 0.0511(10) Uani 1 1 d .
C4 C 0.2469(4) 0.0370(4) 0.95143(19) 0.0601(11) Uani 1 1 d .
H4 H 0.2536 -0.0443 0.9381 0.072 Uiso 1 1 calc R
C5 C 0.3399(4) 0.1223(4) 0.9388(2) 0.0569(11) Uani 1 1 d .
H5 H 0.4093 0.0984 0.9175 0.068 Uiso 1 1 calc R
C6 C 0.3298(4) 0.2418(3) 0.95778(18) 0.0433(9) Uani 1 1 d .
C7 C 0.0407(4) -0.0222(4) 0.9943(2) 0.0782(14) Uani 1 1 d .
H7A H -0.0021 0.0050 1.0302 0.094 Uiso 1 1 calc R
H7B H 0.0844 -0.0997 1.0065 0.094 Uiso 1 1 calc R
H7C H -0.0264 -0.0313 0.9529 0.094 Uiso 1 1 calc R
C8 C 0.3318(4) 0.4069(3) 0.81288(18) 0.0462(10) Uani 1 1 d .
C9 C 0.1958(4) 0.3771(4) 0.80830(19) 0.0625(12) Uani 1 1 d .
H9 H 0.1708 0.3181 0.8370 0.075 Uiso 1 1 calc R
C10 C 0.1006(4) 0.4356(4) 0.7613(2) 0.0683(13) Uani 1 1 d .
H10 H 0.0095 0.4178 0.7588 0.082 Uiso 1 1 calc R
C11 C 0.1364(4) 0.5225(4) 0.71633(18) 0.0541(10) Uani 1 1 d .
C12 C 0.0363(4) 0.5826(4) 0.6667(2) 0.0741(14) Uani 1 1 d .
H12 H -0.0548 0.5651 0.6642 0.089 Uiso 1 1 calc R
C13 C 0.0727(4) 0.6654(5) 0.6231(2) 0.0815(14) Uani 1 1 d .
H13 H 0.0059 0.7047 0.5914 0.098 Uiso 1 1 calc R
C14 C 0.2089(4) 0.6924(4) 0.6251(2) 0.0770(14) Uani 1 1 d .
H14 H 0.2326 0.7484 0.5945 0.092 Uiso 1 1 calc R
C15 C 0.3065(4) 0.6358(4) 0.67234(19) 0.0599(11) Uani 1 1 d .
H15 H 0.3969 0.6538 0.6731 0.072 Uiso 1 1 calc R
C16 C 0.2750(4) 0.5498(3) 0.72072(18) 0.0443(9) Uani 1 1 d .
C17 C 0.3759(3) 0.4917(3) 0.77147(17) 0.0403(8) Uani 1 1 d .
C18 C 0.5243(3) 0.5208(3) 0.77271(16) 0.0404(8) Uani 1 1 d .
H18 H 0.5264 0.6057 0.7566 0.049 Uiso 1 1 calc R
C19 C 0.5795(3) 0.4423(3) 0.72242(19) 0.0440(10) Uani 1 1 d .
C20 C 0.6670(3) 0.4828(3) 0.67869(16) 0.0366(9) Uani 1 1 d .
H20 H 0.6938 0.5635 0.6739 0.044 Uiso 1 1 calc R
C21 C 0.7039(5) 0.3857(6) 0.6459(3) 0.0925(18) Uani 1 1 d .
H21 H 0.7623 0.3944 0.6159 0.111 Uiso 1 1 calc R
C22 C 0.6544(4) 0.2760(5) 0.6575(2) 0.0779(15) Uani 1 1 d .
H22 H 0.6728 0.2030 0.6371 0.094 Uiso 1 1 calc R
C23 C 0.6194(3) 0.5169(4) 0.84322(16) 0.0490(9) Uani 1 1 d .
H23A H 0.5771 0.5567 0.8768 0.059 Uiso 1 1 calc R
H23B H 0.6391 0.4324 0.8572 0.059 Uiso 1 1 calc R
S1' S 0.98623(10) 0.13866(11) 0.57704(5) 0.0610(3) Uani 1 1 d .
S2' S 0.89180(12) 0.17279(11) 0.82464(6) 0.0761(4) Uani 1 1 d .
N1' N 0.6783(4) -0.1154(4) 0.66360(19) 0.0693(10) Uani 1 1 d .
O1' O 1.0284(2) 0.1670(2) 0.65770(11) 0.0526(6) Uani 1 1 d .
O2' O 0.9021(3) 0.2401(3) 0.55214(14) 0.0794(9) Uani 1 1 d .
O3' O 0.9365(3) 0.0156(3) 0.56847(13) 0.0790(9) Uani 1 1 d .
O4' O 0.6366(3) -0.0254(3) 0.6302(2) 0.1094(13) Uani 1 1 d .
O5' O 0.6064(3) -0.1996(3) 0.67165(19) 0.1104(13) Uani 1 1 d .
C1' C 1.1956(4) 0.2615(4) 0.5418(2) 0.0707(13) Uani 1 1 d .
H1' H 1.1528 0.3332 0.5512 0.085 Uiso 1 1 calc R
C2' C 1.3161(5) 0.2667(5) 0.5209(2) 0.0781(14) Uani 1 1 d .
H2' H 1.3546 0.3432 0.5168 0.094 Uiso 1 1 calc R
C3' C 1.3817(4) 0.1652(6) 0.5062(2) 0.0759(14) Uani 1 1 d .
C4' C 1.3247(5) 0.0535(5) 0.5133(2) 0.0850(15) Uani 1 1 d .
H4' H 1.3689 -0.0175 0.5041 0.102 Uiso 1 1 calc R
C5' C 1.2012(5) 0.0436(4) 0.5344(2) 0.0736(13) Uani 1 1 d .
H5' H 1.1628 -0.0330 0.5386 0.088 Uiso 1 1 calc R
C6' C 1.1385(4) 0.1483(4) 0.54859(18) 0.0507(10) Uani 1 1 d .
C7' C 1.5158(4) 0.1686(6) 0.4830(2) 0.1122(19) Uani 1 1 d .
H7'1 H 1.5886 0.1547 0.5215 0.135 Uiso 1 1 calc R
H7'2 H 1.5269 0.2475 0.4634 0.135 Uiso 1 1 calc R
H7'3 H 1.5166 0.1057 0.4495 0.135 Uiso 1 1 calc R
C8' C 1.1044(4) 0.0765(3) 0.70097(18) 0.0477(10) Uani 1 1 d .
C9' C 1.2457(4) 0.0846(4) 0.70978(19) 0.0596(12) Uani 1 1 d .
H9' H 1.2848 0.1449 0.6872 0.072 Uiso 1 1 calc R
C10' C 1.3246(4) 0.0037(4) 0.75156(19) 0.0668(12) Uani 1 1 d .
H10' H 1.4183 0.0084 0.7570 0.080 Uiso 1 1 calc R
C11' C 1.2681(4) -0.0870(4) 0.7868(2) 0.0509(10) Uani 1 1 d .
C12' C 1.3494(4) -0.1712(4) 0.8295(2) 0.0619(12) Uani 1 1 d .
H12' H 1.4429 -0.1689 0.8335 0.074 Uiso 1 1 calc R
C13' C 1.2942(5) -0.2567(4) 0.8654(2) 0.0669(12) Uani 1 1 d .
H13' H 1.3497 -0.3120 0.8937 0.080 Uiso 1 1 calc R
C14' C 1.1542(4) -0.2607(4) 0.8595(2) 0.0618(11) Uani 1 1 d .
H14' H 1.1161 -0.3196 0.8835 0.074 Uiso 1 1 calc R
C15' C 1.0738(4) -0.1797(3) 0.81919(18) 0.0540(10) Uani 1 1 d .
H15' H 0.9809 -0.1826 0.8171 0.065 Uiso 1 1 calc R
C16' C 1.1250(4) -0.0904(3) 0.77989(18) 0.0449(9) Uani 1 1 d .
C17' C 1.0415(3) -0.0059(3) 0.73493(18) 0.0443(9) Uani 1 1 d .
C18' C 0.8867(3) -0.0039(3) 0.72458(18) 0.0486(9) Uani 1 1 d .
H18' H 0.8558 0.0591 0.6899 0.058 Uiso 1 1 calc R
C19' C 0.8364(3) 0.0361(3) 0.78655(18) 0.0454(9) Uani 1 1 d .
C20' C 0.7390(4) -0.0129(4) 0.8172(2) 0.0563(11) Uani 1 1 d .
H20' H 0.6950 -0.0867 0.8038 0.068 Uiso 1 1 calc R
C21' C 0.7125(5) 0.0598(5) 0.8708(2) 0.0758(14) Uani 1 1 d .
H21' H 0.6492 0.0390 0.8967 0.091 Uiso 1 1 calc R
C22' C 0.7876(4) 0.1622(5) 0.8807(2) 0.0735(13) Uani 1 1 d .
H22' H 0.7831 0.2202 0.9143 0.088 Uiso 1 1 calc R
C23' C 0.8259(3) -0.1250(4) 0.69341(19) 0.0589(11) Uani 1 1 d .
H23C H 0.8728 -0.1502 0.6580 0.071 Uiso 1 1 calc R
H23D H 0.8402 -0.1880 0.7284 0.071 Uiso 1 1 calc R

loop_
_atom_site_aniso_label
_atom_site_aniso_U_11
_atom_site_aniso_U_22
_atom_site_aniso_U_33
_atom_site_aniso_U_23
_atom_site_aniso_U_13
_atom_site_aniso_U_12
S1 0.0580(6) 0.0511(7) 0.0505(6) 0.0027(5) 0.0144(5) -0.0059(6)
S2 0.0986(10) 0.0699(8) 0.1000(10) -0.0062(7) 0.0335(8) -0.0109(8)
O1 0.0464(14) 0.0541(16) 0.0456(14) 0.0030(13) 0.0130(11) -0.0031(13)
O2 0.0487(16) 0.084(2) 0.0620(17) 0.0053(15) 0.0061(13) -0.0038(15)
O3 0.090(2) 0.0403(16) 0.0659(18) -0.0031(13) 0.0264(16) -0.0089(15)
O4 0.100(3) 0.077(3) 0.116(3) 0.025(2) -0.008(2) -0.046(2)
O5 0.0476(19) 0.130(3) 0.104(3) -0.010(2) 0.0166(18) -0.011(2)
N1 0.047(2) 0.084(3) 0.053(2) -0.001(2) -0.0003(18) -0.021(2)
C1 0.075(3) 0.035(2) 0.070(3) -0.005(2) 0.031(2) 0.006(2)
C2 0.066(3) 0.062(3) 0.077(3) 0.003(3) 0.039(2) 0.002(2)
C3 0.056(3) 0.046(3) 0.049(2) 0.010(2) 0.007(2) -0.006(2)
C4 0.064(3) 0.042(2) 0.073(3) -0.007(2) 0.010(2) 0.001(2)
C5 0.054(3) 0.046(3) 0.076(3) -0.012(2) 0.026(2) 0.002(2)
C6 0.046(2) 0.042(2) 0.046(2) -0.0003(18) 0.0166(19) 0.0037(18)
C7 0.088(3) 0.067(3) 0.077(3) 0.007(2) 0.008(3) -0.020(3)
C8 0.041(2) 0.055(2) 0.043(2) 0.001(2) 0.0078(18) -0.002(2)
C9 0.041(2) 0.082(3) 0.065(3) 0.015(3) 0.013(2) -0.009(2)
C10 0.037(2) 0.098(4) 0.071(3) 0.001(3) 0.015(2) -0.013(2)
C11 0.037(2) 0.078(3) 0.046(2) -0.005(2) 0.0054(19) 0.006(2)
C12 0.043(3) 0.115(4) 0.063(3) -0.006(3) 0.008(2) 0.010(3)
C13 0.058(3) 0.130(4) 0.053(3) 0.008(3) 0.003(2) 0.029(3)
C14 0.067(3) 0.102(4) 0.060(3) 0.022(3) 0.010(2) 0.020(3)
C15 0.050(2) 0.073(3) 0.056(3) 0.008(2) 0.012(2) 0.008(2)
C16 0.039(2) 0.050(2) 0.045(2) -0.0056(19) 0.0116(18) 0.0032(19)
C17 0.037(2) 0.044(2) 0.040(2) -0.0044(19) 0.0085(17) -0.0008(18)
C18 0.041(2) 0.035(2) 0.045(2) -0.0004(17) 0.0096(17) 0.0002(17)
C19 0.034(2) 0.043(2) 0.052(2) 0.0021(18) -0.0007(18) 0.0029(17)
C20 0.035(2) 0.037(2) 0.048(2) -0.0092(18) 0.0318(17) 0.0026(17)
C21 0.062(3) 0.131(5) 0.088(4) 0.038(4) 0.025(3) -0.018(3)
C22 0.070(3) 0.099(4) 0.061(3) -0.029(3) 0.004(2) 0.039(3)
C23 0.039(2) 0.060(2) 0.049(2) -0.003(2) 0.0108(17) -0.009(2)
S1' 0.0563(7) 0.0779(9) 0.0491(6) 0.0036(6) 0.0113(5) -0.0020(7)
S2' 0.0787(8) 0.0741(8) 0.0787(8) -0.0176(7) 0.0241(7) -0.0189(7)
N1' 0.057(3) 0.063(3) 0.081(3) -0.006(2) -0.002(2) -0.015(2)
O1' 0.0582(16) 0.0549(16) 0.0461(15) 0.0051(14) 0.0138(12) -0.0015(14)
O2' 0.0652(18) 0.109(3) 0.0655(19) 0.0198(18) 0.0179(15) 0.0297(18)
O3' 0.086(2) 0.088(2) 0.0641(19) -0.0086(17) 0.0179(16) -0.0294(19)
O4' 0.077(2) 0.077(3) 0.150(3) 0.032(2) -0.030(2) -0.009(2)
O5' 0.070(2) 0.093(3) 0.153(3) 0.019(2) -0.012(2) -0.045(2)
C1' 0.076(3) 0.067(3) 0.075(3) 0.001(3) 0.030(3) 0.007(3)
C2' 0.085(4) 0.078(4) 0.078(3) 0.011(3) 0.032(3) -0.012(3)
C3' 0.065(3) 0.121(5) 0.045(2) 0.003(3) 0.021(2) -0.007(4)
C4' 0.083(4) 0.099(4) 0.075(3) -0.002(3) 0.023(3) 0.032(3)
C5' 0.083(3) 0.060(3) 0.080(3) 0.005(3) 0.023(3) 0.006(3)
C6' 0.057(2) 0.045(2) 0.050(2) 0.003(2) 0.0115(18) 0.006(2)
C7' 0.077(3) 0.196(6) 0.070(3) -0.010(4) 0.031(3) -0.008(4)
C8' 0.042(2) 0.056(3) 0.044(2) 0.002(2) 0.0069(19) -0.011(2)
C9' 0.047(3) 0.087(3) 0.044(2) 0.008(2) 0.009(2) -0.015(2)
C10' 0.041(2) 0.104(4) 0.057(3) -0.004(3) 0.012(2) -0.006(3)
C11' 0.043(2) 0.064(3) 0.045(2) -0.006(2) 0.0092(19) 0.001(2)
C12' 0.048(2) 0.075(3) 0.063(3) -0.010(3) 0.010(2) 0.006(2)
C13' 0.079(3) 0.062(3) 0.054(3) -0.015(2) -0.001(2) 0.023(3)
C14' 0.074(3) 0.052(3) 0.060(3) -0.001(2) 0.013(2) 0.002(2)
C15' 0.053(2) 0.052(3) 0.056(2) -0.002(2) 0.009(2) -0.002(2)
C16' 0.045(2) 0.043(2) 0.047(2) -0.0058(19) 0.0092(19) -0.0038(19)
C17' 0.039(2) 0.050(2) 0.044(2) -0.0058(19) 0.0070(18) -0.0076(19)
C18' 0.042(2) 0.044(2) 0.058(2) 0.004(2) 0.0058(18) -0.0085(19)
C19' 0.039(2) 0.048(2) 0.050(2) 0.0014(19) 0.0131(18) -0.0035(19)
C20' 0.044(2) 0.055(3) 0.071(3) -0.002(2) 0.018(2) -0.009(2)
C21' 0.062(3) 0.099(4) 0.073(3) 0.021(3) 0.030(3) 0.016(3)
C22' 0.075(3) 0.084(4) 0.064(3) -0.008(3) 0.020(2) 0.017(3)
C23' 0.046(2) 0.068(3) 0.061(2) -0.005(2) 0.0079(19) -0.005(2)

loop_
_atom_type_symbol
_atom_type_description
_atom_type_scat_dispersion_real
_atom_type_scat_dispersion_imag
_atom_type_scat_source
C C 0.0033 0.0016 'International Tables Vol C Tables 4.2.6.8 and 6.1.1.4'
H H 0.0000 0.0000 'International Tables Vol C Tables 4.2.6.8 and 6.1.1.4'
N N 0.0061 0.0033 'International Tables Vol C Tables 4.2.6.8 and 6.1.1.4'
O O 0.0106 0.0060 'International Tables Vol C Tables 4.2.6.8 and 6.1.1.4'
S S 0.1246 0.1234 'International Tables Vol C Tables 4.2.6.8 and 6.1.1.4'

loop_
_geom_angle_atom_site_label_1
_geom_angle_atom_site_label_2
_geom_angle_atom_site_label_3
_geom_angle
O3 S1 O2 120.64(17)
O3 S1 O1 109.19(15)
O2 S1 O1 102.30(14)
O3 S1 C6 110.06(17)
O2 S1 C6 109.33(17)
O1 S1 C6 103.81(15)
C22 S2 C19 92.2(2)
C8 O1 S1 121.2(2)
O4 N1 O5 122.9(4)
O4 N1 C23 119.2(4)
O5 N1 C23 117.8(4)
C6 C1 C2 119.1(4)
C6 C1 H1 120.5
C2 C1 H1 120.5
C3 C2 C1 121.2(4)
C3 C2 H2 119.4
C1 C2 H2 119.4
C2 C3 C4 118.9(4)
C2 C3 C7 121.4(4)
C4 C3 C7 119.8(4)
C3 C4 C5 120.6(4)
C3 C4 H4 119.7
C5 C4 H4 119.7
C6 C5 C4 119.9(4)
C6 C5 H5 120.1
C4 C5 H5 120.1
C5 C6 C1 120.3(4)
C5 C6 S1 119.4(3)
C1 C6 S1 120.2(3)
C3 C7 H7A 109.5
C3 C7 H7B 109.5
H7A C7 H7B 109.5
C3 C7 H7C 109.5
H7A C7 H7C 109.5
H7B C7 H7C 109.5
C17 C8 C9 123.6(3)
C17 C8 O1 117.7(3)
C9 C8 O1 118.5(3)
C10 C9 C8 118.9(4)
C10 C9 H9 120.6
C8 C9 H9 120.6
C9 C10 C11 121.5(4)
C9 C10 H10 119.3
C11 C10 H10 119.3
C10 C11 C16 118.9(4)
C10 C11 C12 121.2(4)
C16 C11 C12 119.8(4)
C13 C12 C11 120.5(4)
C13 C12 H12 119.7
C11 C12 H12 119.7
C12 C13 C14 121.1(4)
C12 C13 H13 119.5
C14 C13 H13 119.5
C15 C14 C13 119.3(4)
C15 C14 H14 120.3
C13 C14 H14 120.3
C14 C15 C16 122.4(4)
C14 C15 H15 118.8
C16 C15 H15 118.8
C11 C16 C17 120.1(3)
C11 C16 C15 116.8(3)
C17 C16 C15 123.1(3)
C8 C17 C16 117.1(3)
C8 C17 C18 124.6(3)
C16 C17 C18 118.2(3)
C19 C18 C17 111.6(3)
C19 C18 C23 110.6(3)
C17 C18 C23 115.7(3)
C19 C18 H18 106.1
C17 C18 H18 106.1
C23 C18 H18 106.1
C20 C19 C18 126.2(3)
C20 C19 S2 110.5(3)
C18 C19 S2 123.1(3)
C21 C20 C19 109.0(4)
C21 C20 H20 125.5
C19 C20 H20 125.5
C22 C21 C20 118.0(5)
C22 C21 H21 121.0
C20 C21 H21 121.0
C21 C22 S2 110.2(4)
C21 C22 H22 124.9
S2 C22 H22 124.9
N1 C23 C18 107.9(3)
N1 C23 H23A 110.1
C18 C23 H23A 110.1
N1 C23 H23B 110.1
C18 C23 H23B 110.1
H23A C23 H23B 108.4
O2' S1' O3' 121.19(18)
O2' S1' O1' 102.58(16)
O3' S1' O1' 108.24(15)
O2' S1' C6' 109.92(18)
O3' S1' C6' 109.12(19)
O1' S1' C6' 104.34(16)
C22' S2' C19' 92.6(2)
O5' N1' O4' 122.8(4)
O5' N1' C23' 118.3(4)
O4' N1' C23' 118.8(4)
C8' O1' S1' 118.3(2)
C2' C1' C6' 118.9(4)
C2' C1' H1' 120.5
C6' C1' H1' 120.5
C3' C2' C1' 122.7(5)
C3' C2' H2' 118.6
C1' C2' H2' 118.6
C2' C3' C4' 117.9(4)
C2' C3' C7' 123.7(6)
C4' C3' C7' 118.3(6)
C3' C4' C5' 121.4(5)
C3' C4' H4' 119.3
C5' C4' H4' 119.3
C6' C5' C4' 118.7(5)
C6' C5' H5' 120.7
C4' C5' H5' 120.7
C5' C6' C1' 120.3(4)
C5' C6' S1' 119.7(3)
C1' C6' S1' 119.9(3)
C3' C7' H7'1 109.5
C3' C7' H7'2 109.5
H7'1 C7' H7'2 109.5
C3' C7' H7'3 109.5
H7'1 C7' H7'3 109.5
H7'2 C7' H7'3 109.5
C17' C8' C9' 123.1(4)
C17' C8' O1' 120.7(3)
C9' C8' O1' 116.0(3)
C10' C9' C8' 119.3(4)
C10' C9' H9' 120.4
C8' C9' H9' 120.4
C9' C10' C11' 121.4(4)
C9' C10' H10' 119.3
C11' C10' H10' 119.3
C12' C11' C10' 121.4(4)
C12' C11' C16' 119.9(4)
C10' C11' C16' 118.7(4)
C13' C12' C11' 121.2(4)
C13' C12' H12' 119.4
C11' C12' H12' 119.4
C12' C13' C14' 119.6(4)
C12' C13' H13' 120.2
C14' C13' H13' 120.2
C15' C14' C13' 120.3(4)
C15' C14' H14' 119.9
C13' C14' H14' 119.9
C14' C15' C16' 122.6(4)
C14' C15' H15' 118.7
C16' C15' H15' 118.7
C15' C16' C11' 116.4(3)
C15' C16' C17' 123.8(3)
C11' C16' C17' 119.8(3)
C8' C17' C16' 117.6(3)
C8' C17' C18' 119.4(3)
C16' C17' C18' 122.9(3)
C19' C18' C23' 114.3(3)
C19' C18' C17' 113.7(3)
C23' C18' C17' 110.8(3)
C19' C18' H18' 105.7
C23' C18' H18' 105.7
C17' C18' H18' 105.7
C20' C19' C18' 130.9(3)
C20' C19' S2' 109.7(3)
C18' C19' S2' 119.1(3)
C19' C20' C21' 113.1(4)
C19' C20' H20' 123.5
C21' C20' H20' 123.5
C22' C21' C20' 113.0(4)
C22' C21' H21' 123.5
C20' C21' H21' 123.5
C21' C22' S2' 111.6(4)
C21' C22' H22' 124.2
S2' C22' H22' 124.2
N1' C23' C18' 112.8(3)
N1' C23' H23C 109.0
C18' C23' H23C 109.0
N1' C23' H23D 109.0
C18' C23' H23D 109.0
H23C C23' H23D 107.8

loop_
_geom_bond_atom_site_label_1
_geom_bond_atom_site_label_2
_geom_bond_distance
S1 O3 1.425(3)
S1 O2 1.427(3)
S1 O1 1.601(2)
S1 C6 1.746(4)
S2 C22 1.688(5)
S2 C19 1.694(4)
O1 C8 1.422(4)
O4 N1 1.200(4)
O5 N1 1.211(4)
N1 C23 1.489(5)
C1 C6 1.376(4)
C1 C2 1.386(5)
C1 H1 0.9300
C2 C3 1.362(5)
C2 H2 0.9300
C3 C4 1.378(5)
C3 C7 1.504(5)
C4 C5 1.380(5)
C4 H4 0.9300
C5 C6 1.364(5)
C5 H5 0.9300
C7 H7A 0.9600
C7 H7B 0.9600
C7 H7C 0.9600
C8 C17 1.375(5)
C8 C9 1.395(5)
C9 C10 1.357(5)
C9 H9 0.9300
C10 C11 1.404(5)
C10 H10 0.9300
C11 C16 1.415(5)
C11 C12 1.421(5)
C12 C13 1.357(6)
C12 H12 0.9300
C13 C14 1.398(5)
C13 H13 0.9300
C14 C15 1.363(5)
C14 H14 0.9300
C15 C16 1.430(5)
C15 H15 0.9300
C16 C17 1.428(5)
C17 C18 1.527(4)
C18 C19 1.512(5)
C18 C23 1.535(4)
C18 H18 0.9800
C19 C20 1.436(5)
C20 C21 1.336(7)
C20 H20 0.9300
C21 C22 1.333(6)
C21 H21 0.9300
C22 H22 0.9300
C23 H23A 0.9700
C23 H23B 0.9700
S1' O2' 1.419(3)
S1' O3' 1.427(3)
S1' O1' 1.613(2)
S1' C6' 1.749(4)
S2' C22' 1.694(4)
S2' C19' 1.712(4)
N1' O5' 1.200(4)
N1' O4' 1.211(4)
N1' C23' 1.489(5)
O1' C8' 1.426(4)
C1' C2' 1.366(6)
C1' C6' 1.379(5)
C1' H1' 0.9300
C2' C3' 1.351(6)
C2' H2' 0.9300
C3' C4' 1.365(7)
C3' C7' 1.519(5)
C4' C5' 1.399(6)
C4' H4' 0.9300
C5' C6' 1.362(5)
C5' H5' 0.9300
C7' H7'1 0.9600
C7' H7'2 0.9600
C7' H7'3 0.9600
C8' C17' 1.359(5)
C8' C9' 1.403(5)
C9' C10' 1.354(5)
C9' H9' 0.9300
C10' C11' 1.403(5)
C10' H10' 0.9300
C11' C12' 1.398(5)
C11' C16' 1.422(5)
C12' C13' 1.363(5)
C12' H12' 0.9300
C13' C14' 1.394(5)
C13' H13' 0.9300
C14' C15' 1.348(5)
C14' H14' 0.9300
C15' C16' 1.414(5)
C15' H15' 0.9300
C16' C17' 1.433(5)
C17' C18' 1.532(5)
C18' C19' 1.499(5)
C18' C23' 1.531(5)
C18' H18' 0.9800
C19' C20' 1.370(5)
C20' C21' 1.403(6)
C20' H20' 0.9300
C21' C22' 1.339(6)
C21' H21' 0.9300
C22' H22' 0.9300
C23' H23C 0.9700
C23' H23D 0.9700

loop_
_geom_torsion_atom_site_label_1
_geom_torsion_atom_site_label_2
_geom_torsion_atom_site_label_3
_geom_torsion_atom_site_label_4
_geom_torsion
O3 S1 O1 C8 -31.1(3)
O2 S1 O1 C8 -160.0(3)
C6 S1 O1 C8 86.3(3)
C6 C1 C2 C3 -1.0(6)
C1 C2 C3 C4 2.2(6)
C1 C2 C3 C7 -176.7(4)
C2 C3 C4 C5 -1.5(6)
C7 C3 C4 C5 177.5(3)
C3 C4 C5 C6 -0.5(6)
C4 C5 C6 C1 1.8(6)
C4 C5 C6 S1 -178.4(3)
C2 C1 C6 C5 -1.0(6)
C2 C1 C6 S1 179.2(3)
O3 S1 C6 C5 172.8(3)
O2 S1 C6 C5 -52.5(4)
O1 S1 C6 C5 56.1(3)
O3 S1 C6 C1 -7.4(4)
O2 S1 C6 C1 127.3(3)
O1 S1 C6 C1 -124.1(3)
S1 O1 C8 C17 117.4(3)
S1 O1 C8 C9 -67.7(4)
C17 C8 C9 C10 -1.0(6)
O1 C8 C9 C10 -175.5(3)
C8 C9 C10 C11 1.7(7)
C9 C10 C11 C16 -0.4(6)
C9 C10 C11 C12 179.4(4)
C10 C11 C12 C13 -179.3(4)
C16 C11 C12 C13 0.5(6)
C11 C12 C13 C14 0.9(7)
C12 C13 C14 C15 -0.9(7)
C13 C14 C15 C16 -0.5(7)
C10 C11 C16 C17 -1.6(5)
C12 C11 C16 C17 178.6(3)
C10 C11 C16 C15 178.0(4)
C12 C11 C16 C15 -1.8(5)
C14 C15 C16 C11 1.8(6)
C14 C15 C16 C17 -178.6(4)
C9 C8 C17 C16 -1.0(5)
O1 C8 C17 C16 173.5(3)
C9 C8 C17 C18 -176.4(4)
O1 C8 C17 C18 -1.8(5)
C11 C16 C17 C8 2.3(5)
C15 C16 C17 C8 -177.3(3)
C11 C16 C17 C18 178.0(3)
C15 C16 C17 C18 -1.6(5)
C8 C17 C18 C19 91.7(4)
C16 C17 C18 C19 -83.6(4)
C8 C17 C18 C23 -35.8(5)
C16 C17 C18 C23 148.9(3)
C17 C18 C19 C20 138.5(3)
C23 C18 C19 C20 -91.2(4)
C17 C18 C19 S2 -46.0(4)
C23 C18 C19 S2 84.3(4)
C22 S2 C19 C20 0.9(3)
C22 S2 C19 C18 -175.2(3)
C18 C19 C20 C21 174.6(4)
S2 C19 C20 C21 -1.3(4)
C19 C20 C21 C22 1.3(6)
C20 C21 C22 S2 -0.6(6)
C19 S2 C22 C21 -0.2(4)
O4 N1 C23 C18 63.8(5)
O5 N1 C23 C18 -115.0(4)
C19 C18 C23 N1 68.6(4)
C17 C18 C23 N1 -163.4(3)
O2' S1' O1' C8' 174.2(2)
O3' S1' O1' C8' 45.0(3)
C6' S1' O1' C8' -71.1(3)
C6' C1' C2' C3' 0.5(7)
C1' C2' C3' C4' -0.8(7)
C1' C2' C3' C7' -179.9(4)
C2' C3' C4' C5' 0.9(7)
C7' C3' C4' C5' -179.9(4)
C3' C4' C5' C6' -0.8(7)
C4' C5' C6' C1' 0.5(6)
C4' C5' C6' S1' -178.4(3)
C2' C1' C6' C5' -0.3(6)
C2' C1' C6' S1' 178.6(3)
O2' S1' C6' C5' -146.2(3)
O3' S1' C6' C5' -11.1(4)
O1' S1' C6' C5' 104.4(3)
O2' S1' C6' C1' 34.9(4)
O3' S1' C6' C1' 170.0(3)
O1' S1' C6' C1' -74.5(4)
S1' O1' C8' C17' -96.0(3)
S1' O1' C8' C9' 88.6(3)
C17' C8' C9' C10' 3.1(6)
O1' C8' C9' C10' 178.3(3)
C8' C9' C10' C11' -0.8(6)
C9' C10' C11' C12' 179.5(4)
C9' C10' C11' C16' -2.1(6)
C10' C11' C12' C13' 177.9(4)
C16' C11' C12' C13' -0.5(6)
C11' C12' C13' C14' 0.1(6)
C12' C13' C14' C15' -0.8(6)
C13' C14' C15' C16' 1.9(6)
C14' C15' C16' C11' -2.3(5)
C14' C15' C16' C17' 177.9(3)
C12' C11' C16' C15' 1.5(5)
C10' C11' C16' C15' -176.9(3)
C12' C11' C16' C17' -178.6(3)
C10' C11' C16' C17' 2.9(5)
C9' C8' C17' C16' -2.2(5)
O1' C8' C17' C16' -177.2(3)
C9' C8' C17' C18' 177.1(3)
O1' C8' C17' C18' 2.1(5)
C15' C16' C17' C8' 179.0(3)
C11' C16' C17' C8' -0.9(5)
C15' C16' C17' C18' -0.2(5)
C11' C16' C17' C18' 179.9(3)
C8' C17' C18' C19' -112.0(4)
C16' C17' C18' C19' 67.3(4)
C8' C17' C18' C23' 117.7(4)
C16' C17' C18' C23' -63.1(4)
C23' C18' C19' C20' -4.9(6)
C17' C18' C19' C20' -133.5(4)
C23' C18' C19' S2' -177.7(2)
C17' C18' C19' S2' 53.8(4)
C22' S2' C19' C20' 0.7(3)
C22' S2' C19' C18' 174.9(3)
C18' C19' C20' C21' -173.9(4)
S2' C19' C20' C21' -0.6(4)
C19' C20' C21' C22' 0.2(6)
C20' C21' C22' S2' 0.4(5)
C19' S2' C22' C21' -0.6(4)
O5' N1' C23' C18' -139.9(4)
O4' N1' C23' C18' 42.8(5)
C19' C18' C23' N1' 66.9(4)
C17' C18' C23' N1' -163.0(3)
